data_4074865
loop_
_publ_author_name
'Cummings, Sarah A.'
'Radford, Robert'
'Erker, Gerhard'
'Kehr, Gerald'
'Fr\"ohlich, Roland'

_publ_section_title
;
 Formation of a Dynamic \h2(O,N)-Hydroxylaminato Zirconocene Complex by
 Nitrosoarene Insertion into a Zr&#x2212;C \s-Bond
;
_journal_issue 4
_journal_name_full Organometallics
_journal_page_first 839
_journal_paper_doi 10.1021/om050946n
_journal_volume 25
_journal_year 2006
_chemical_formula_sum 'C18 H21 N O Zr'
_chemical_formula_weight 358.58
_chemical_name_systematic
; 
 ? 
;
_space_group_IT_number 14
_symmetry_cell_setting monoclinic
_symmetry_space_group_name_Hall '-P 2ybc'
_symmetry_space_group_name_H-M 'P 1 21/c 1'
_atom_sites_solution_hydrogens geom
_atom_sites_solution_primary direct
_atom_sites_solution_secondary difmap
_audit_creation_method SHELXL-97
_cell_angle_alpha 90.00
_cell_angle_beta 97.76(1)
_cell_angle_gamma 90.00
_cell_formula_units_Z 8
_cell_length_a 17.558(1)
_cell_length_b 7.936(1)
_cell_length_c 23.267(1)
_cell_measurement_reflns_used 6716
_cell_measurement_temperature 198(2)
_cell_measurement_theta_max 27.88
_cell_measurement_theta_min 0.41
_cell_volume 3212.3(5)
_computing_cell_refinement 'Collect (Nonius B.V., 1998)'
_computing_data_collection 'Collect (Nonius B.V., 1998)'
_computing_data_reduction 'Denzo-SMN (Otwinowski & Minor, 1997)'
_computing_molecular_graphics 'XP (BrukerAXS, 2000)'
_computing_publication_material 'SHELXL-97 (Sheldrick, 1997)'
_computing_structure_refinement 'SHELXL-97 (Sheldrick, 1997)'
_computing_structure_solution 'SHELXS-97 (Sheldrick, 1990)'
_diffrn_ambient_temperature 198(2)
_diffrn_measured_fraction_theta_full 0.996
_diffrn_measured_fraction_theta_max 0.996
_diffrn_measurement_device_type 'Nonius KappaCCD'
_diffrn_radiation_monochromator graphite
_diffrn_radiation_source 'rotating anode Nonius FR591'
_diffrn_radiation_type MoK\a
_diffrn_radiation_wavelength 0.71073
_diffrn_reflns_av_R_equivalents 0.0487
_diffrn_reflns_av_sigmaI/netI 0.0419
_diffrn_reflns_limit_h_max 20
_diffrn_reflns_limit_h_min -23
_diffrn_reflns_limit_k_max 10
_diffrn_reflns_limit_k_min -9
_diffrn_reflns_limit_l_max 30
_diffrn_reflns_limit_l_min -23
_diffrn_reflns_number 20783
_diffrn_reflns_theta_full 27.88
_diffrn_reflns_theta_max 27.88
_diffrn_reflns_theta_min 1.98
_exptl_absorpt_coefficient_mu 0.683
_exptl_absorpt_correction_T_max 0.9348
_exptl_absorpt_correction_T_min 0.7960
_exptl_absorpt_correction_type empirical
_exptl_absorpt_process_details 'SORTAV (Blessing, 1995 & 1997)'
_exptl_crystal_colour colorless
_exptl_crystal_density_diffrn 1.483
_exptl_crystal_density_method 'not measured'
_exptl_crystal_description plate
_exptl_crystal_F_000 1472
_exptl_crystal_size_max 0.35
_exptl_crystal_size_mid 0.30
_exptl_crystal_size_min 0.10
_refine_diff_density_max 0.357
_refine_diff_density_min -0.873
_refine_diff_density_rms 0.066
_refine_ls_extinction_coef 0.0022(2)
_refine_ls_extinction_expression Fc^*^=kFc[1+0.001xFc^2^\l^3^/sin(2\q)]^-1/4^
_refine_ls_extinction_method SHELXL
_refine_ls_goodness_of_fit_ref 1.032
_refine_ls_hydrogen_treatment riding
_refine_ls_matrix_type full
_refine_ls_number_parameters 384
_refine_ls_number_reflns 7642
_refine_ls_number_restraints 0
_refine_ls_restrained_S_all 1.032
_refine_ls_R_factor_all 0.0449
_refine_ls_R_factor_gt 0.0315
_refine_ls_shift/su_max 0.001
_refine_ls_shift/su_mean 0.000
_refine_ls_structure_factor_coef Fsqd
_refine_ls_weighting_details 'calc w=1/[\s^2^(Fo^2^)+(0.0284P)^2^+1.3189P] where P=(Fo^2^+2Fc^2^)/3'
_refine_ls_weighting_scheme calc
_refine_ls_wR_factor_gt 0.0701
_refine_ls_wR_factor_ref 0.0754
_reflns_number_gt 6251
_reflns_number_total 7642
_reflns_threshold_expression >2sigma(I)
_cod_data_source_file om050946nsi20051103_082529.cif
_cod_data_source_block erk3446
_cod_original_sg_symbol_H-M P21/c
_cod_database_code 4074865

loop_
_symmetry_equiv_pos_as_xyz
'x, y, z'
'-x, y+1/2, -z+1/2'
'-x, -y, -z'
'x, -y-1/2, z-1/2'

loop_
_atom_site_label
_atom_site_type_symbol
_atom_site_fract_x
_atom_site_fract_y
_atom_site_fract_z
_atom_site_U_iso_or_equiv
_atom_site_adp_type
_atom_site_occupancy
_atom_site_symmetry_multiplicity
_atom_site_calc_flag
_atom_site_refinement_flags
Zr1A Zr 0.337231(11) 0.77326(2) 0.005312(8) 0.02498(7) Uani 1 1 d .
O1A O 0.45218(8) 0.72582(18) 0.03951(7) 0.0344(3) Uani 1 1 d .
N1A N 0.41279(9) 0.6761(2) 0.08613(7) 0.0289(4) Uani 1 1 d .
C1A C 0.24337(12) 0.6933(3) 0.05956(10) 0.0384(5) Uani 1 1 d .
H1AA H 0.2485 0.5729 0.0685 0.058 Uiso 1 1 calc R
H1AB H 0.1927 0.7150 0.0376 0.058 Uiso 1 1 calc R
H1AC H 0.2488 0.7581 0.0958 0.058 Uiso 1 1 calc R
C2A C 0.42348(13) 0.4946(3) 0.09810(10) 0.0408(5) Uani 1 1 d .
H2AA H 0.4766 0.4738 0.1156 0.061 Uiso 1 1 calc R
H2AB H 0.4127 0.4313 0.0618 0.061 Uiso 1 1 calc R
H2AC H 0.3882 0.4582 0.1249 0.061 Uiso 1 1 calc R
C3A C 0.43409(12) 0.7766(3) 0.13741(9) 0.0323(5) Uani 1 1 d .
C4A C 0.49553(14) 0.8857(4) 0.14118(12) 0.0542(7) Uani 1 1 d .
H4AA H 0.5260 0.8927 0.1105 0.065 Uiso 1 1 calc R
C5A C 0.51243(18) 0.9842(4) 0.18975(14) 0.0730(9) Uani 1 1 d .
H5AA H 0.5548 1.0595 0.1923 0.088 Uiso 1 1 calc R
C6A C 0.46935(17) 0.9759(4) 0.23452(13) 0.0637(8) Uani 1 1 d .
H6AA H 0.4813 1.0457 0.2677 0.076 Uiso 1 1 calc R
C7A C 0.40861(14) 0.8654(3) 0.23089(10) 0.0480(6) Uani 1 1 d .
H7AA H 0.3787 0.8583 0.2619 0.058 Uiso 1 1 calc R
C8A C 0.39074(13) 0.7647(3) 0.18257(10) 0.0363(5) Uani 1 1 d .
H8AA H 0.3490 0.6879 0.1804 0.044 Uiso 1 1 calc R
C10A C 0.37307(16) 0.5224(3) -0.05553(10) 0.0452(6) Uani 1 1 d .
H10A H 0.4201 0.4639 -0.0449 0.054 Uiso 1 1 calc R
C11A C 0.30267(15) 0.4827(3) -0.03798(11) 0.0487(6) Uani 1 1 d .
H11A H 0.2938 0.3937 -0.0124 0.058 Uiso 1 1 calc R
C12A C 0.24716(18) 0.5947(4) -0.06399(14) 0.0663(9) Uani 1 1 d .
H12A H 0.1943 0.5960 -0.0592 0.080 Uiso 1 1 calc R
C13A C 0.2832(2) 0.7032(4) -0.09789(12) 0.0764(12) Uani 1 1 d .
H13A H 0.2588 0.7903 -0.1216 0.092 Uiso 1 1 calc R
C14A C 0.3625(2) 0.6640(3) -0.09162(11) 0.0672(9) Uani 1 1 d .
H14A H 0.4011 0.7223 -0.1086 0.081 Uiso 1 1 calc R
C15A C 0.38947(13) 1.0722(3) 0.01153(12) 0.0434(6) Uani 1 1 d .
H15A H 0.4436 1.0879 0.0174 0.052 Uiso 1 1 calc R
C16A C 0.34197(14) 1.0609(3) 0.05520(11) 0.0423(6) Uani 1 1 d .
H16A H 0.3579 1.0651 0.0958 0.051 Uiso 1 1 calc R
C17A C 0.26669(13) 1.0422(3) 0.02765(10) 0.0388(5) Uani 1 1 d .
H17A H 0.2221 1.0333 0.0465 0.047 Uiso 1 1 calc R
C18A C 0.26774(13) 1.0387(3) -0.03164(10) 0.0367(5) Uani 1 1 d .
H18A H 0.2243 1.0264 -0.0604 0.044 Uiso 1 1 calc R
C19A C 0.34368(14) 1.0564(3) -0.04176(11) 0.0410(6) Uani 1 1 d .
H19A H 0.3611 1.0576 -0.0787 0.049 Uiso 1 1 calc R
Zr1B Zr 0.155936(11) 0.24615(2) -0.270296(8) 0.02344(6) Uani 1 1 d .
O1B O 0.04617(8) 0.14805(17) -0.29623(6) 0.0318(3) Uani 1 1 d .
N1B N 0.08472(9) 0.09901(19) -0.34313(7) 0.0265(3) Uani 1 1 d .
C1B C 0.25375(12) 0.1739(3) -0.32246(10) 0.0385(5) Uani 1 1 d .
H1BA H 0.2434 0.2221 -0.3615 0.058 Uiso 1 1 calc R
H1BB H 0.2568 0.0509 -0.3252 0.058 Uiso 1 1 calc R
H1BC H 0.3026 0.2179 -0.3028 0.058 Uiso 1 1 calc R
C2B C 0.08909(14) -0.0864(2) -0.34570(10) 0.0398(5) Uani 1 1 d .
H2BA H 0.0372 -0.1330 -0.3548 0.060 Uiso 1 1 calc R
H2BB H 0.1130 -0.1299 -0.3081 0.060 Uiso 1 1 calc R
H2BC H 0.1200 -0.1195 -0.3759 0.060 Uiso 1 1 calc R
C3B C 0.04928(11) 0.1667(2) -0.39794(9) 0.0288(4) Uani 1 1 d .
C4B C -0.02147(13) 0.2432(3) -0.40310(11) 0.0376(5) Uani 1 1 d .
H4BA H -0.0482 0.2533 -0.3704 0.045 Uiso 1 1 calc R
C5B C -0.05354(14) 0.3057(3) -0.45674(11) 0.0480(6) Uani 1 1 d .
H5BA H -0.1022 0.3601 -0.4606 0.058 Uiso 1 1 calc R
C6B C -0.01553(16) 0.2891(3) -0.50386(12) 0.0508(7) Uani 1 1 d .
H6BA H -0.0382 0.3302 -0.5406 0.061 Uiso 1 1 calc R
C7B C 0.05508(16) 0.2137(3) -0.49847(10) 0.0482(6) Uani 1 1 d .
H7BA H 0.0816 0.2041 -0.5313 0.058 Uiso 1 1 calc R
C8B C 0.08792(13) 0.1515(3) -0.44546(10) 0.0381(5) Uani 1 1 d .
H8BA H 0.1369 0.0985 -0.4418 0.046 Uiso 1 1 calc R
C10B C 0.13689(18) 0.1528(3) -0.16963(10) 0.0537(7) Uani 1 1 d .
H10B H 0.0903 0.1883 -0.1569 0.064 Uiso 1 1 calc R
C11B C 0.14919(16) 0.0052(3) -0.19776(10) 0.0462(6) Uani 1 1 d .
H11B H 0.1123 -0.0820 -0.2061 0.055 Uiso 1 1 calc R
C12B C 0.22183(18) 0.0023(4) -0.21189(12) 0.0597(8) Uani 1 1 d .
H12B H 0.2433 -0.0848 -0.2327 0.072 Uiso 1 1 calc R
C13B C 0.25892(18) 0.1470(5) -0.19096(13) 0.0717(10) Uani 1 1 d .
H13B H 0.3104 0.1768 -0.1947 0.086 Uiso 1 1 calc R
C14B C 0.2077(3) 0.2421(3) -0.16340(11) 0.0760(12) Uani 1 1 d .
H14B H 0.2182 0.3468 -0.1441 0.091 Uiso 1 1 calc R
C15B C 0.07962(14) 0.5105(3) -0.29732(14) 0.0518(7) Uani 1 1 d .
H15B H 0.0253 0.5023 -0.3063 0.062 Uiso 1 1 calc R
C16B C 0.11999(16) 0.5370(3) -0.24272(13) 0.0538(7) Uani 1 1 d .
H16B H 0.0984 0.5480 -0.2076 0.065 Uiso 1 1 calc R
C17B C 0.19842(14) 0.5448(3) -0.24837(10) 0.0408(5) Uani 1 1 d .
H17B H 0.2394 0.5628 -0.2179 0.049 Uiso 1 1 calc R
C18B C 0.20543(13) 0.5215(2) -0.30636(10) 0.0351(5) Uani 1 1 d .
H18B H 0.2521 0.5214 -0.3228 0.042 Uiso 1 1 calc R
C19B C 0.13183(14) 0.4982(3) -0.33644(11) 0.0416(6) Uani 1 1 d .
H19B H 0.1198 0.4773 -0.3769 0.050 Uiso 1 1 calc R

loop_
_atom_site_aniso_label
_atom_site_aniso_U_11
_atom_site_aniso_U_22
_atom_site_aniso_U_33
_atom_site_aniso_U_23
_atom_site_aniso_U_13
_atom_site_aniso_U_12
Zr1A 0.03401(12) 0.02017(10) 0.02088(11) 0.00081(7) 0.00417(8) 0.00125(7)
O1A 0.0328(8) 0.0395(8) 0.0330(8) 0.0026(6) 0.0116(6) 0.0010(6)
N1A 0.0293(9) 0.0301(9) 0.0277(9) 0.0025(7) 0.0054(7) -0.0007(7)
C1A 0.0315(11) 0.0449(12) 0.0370(13) 0.0140(10) -0.0013(9) -0.0077(10)
C2A 0.0488(14) 0.0319(12) 0.0400(13) 0.0080(9) 0.0001(11) 0.0042(10)
C3A 0.0293(11) 0.0363(11) 0.0294(11) -0.0007(8) -0.0028(9) 0.0009(8)
C4A 0.0427(14) 0.0709(18) 0.0495(16) -0.0114(13) 0.0079(12) -0.0226(13)
C5A 0.066(2) 0.084(2) 0.066(2) -0.0230(17) -0.0011(16) -0.0360(17)
C6A 0.0652(19) 0.075(2) 0.0462(17) -0.0211(14) -0.0107(14) -0.0070(15)
C7A 0.0478(15) 0.0676(17) 0.0271(12) -0.0024(11) -0.0003(10) 0.0129(13)
C8A 0.0315(11) 0.0454(13) 0.0305(12) 0.0043(9) -0.0014(9) 0.0027(9)
C10A 0.0720(18) 0.0337(12) 0.0293(12) -0.0094(9) 0.0049(12) 0.0162(11)
C11A 0.0636(17) 0.0252(11) 0.0530(16) -0.0152(10) -0.0077(13) 0.0038(11)
C12A 0.0712(19) 0.0487(16) 0.067(2) -0.0344(15) -0.0323(16) 0.0176(14)
C13A 0.136(3) 0.0517(17) 0.0304(15) -0.0179(12) -0.0290(17) 0.046(2)
C14A 0.129(3) 0.0454(15) 0.0317(14) -0.0033(11) 0.0254(16) 0.0201(17)
C15A 0.0356(12) 0.0218(10) 0.0742(18) -0.0002(10) 0.0126(12) -0.0053(9)
C16A 0.0616(16) 0.0232(10) 0.0418(14) -0.0075(9) 0.0062(12) 0.0033(10)
C17A 0.0431(13) 0.0288(11) 0.0476(14) 0.0010(9) 0.0179(11) 0.0060(9)
C18A 0.0457(13) 0.0239(10) 0.0401(13) 0.0075(9) 0.0050(10) 0.0066(9)
C19A 0.0578(15) 0.0251(11) 0.0442(14) 0.0089(9) 0.0212(12) 0.0033(10)
Zr1B 0.03016(11) 0.01973(10) 0.02090(11) 0.00098(7) 0.00512(7) 0.00078(7)
O1B 0.0344(8) 0.0319(8) 0.0309(8) 0.0009(6) 0.0112(6) -0.0027(6)
N1B 0.0312(9) 0.0215(8) 0.0268(9) -0.0002(6) 0.0037(7) 0.0032(6)
C1B 0.0354(12) 0.0419(12) 0.0385(13) -0.0087(10) 0.0067(10) 0.0045(10)
C2B 0.0567(15) 0.0212(10) 0.0394(13) -0.0013(9) -0.0016(11) 0.0013(9)
C3B 0.0317(11) 0.0220(9) 0.0311(11) -0.0018(8) -0.0013(8) -0.0026(8)
C4B 0.0331(12) 0.0353(12) 0.0428(13) 0.0006(9) -0.0005(10) -0.0018(9)
C5B 0.0426(14) 0.0417(13) 0.0541(16) 0.0038(11) -0.0140(12) 0.0043(11)
C6B 0.0642(18) 0.0423(13) 0.0391(14) 0.0058(11) -0.0176(12) -0.0049(12)
C7B 0.0675(18) 0.0471(14) 0.0289(13) -0.0009(10) 0.0021(12) -0.0033(12)
C8B 0.0424(13) 0.0372(12) 0.0340(12) -0.0032(9) 0.0026(10) 0.0042(10)
C10B 0.085(2) 0.0534(16) 0.0242(12) 0.0059(10) 0.0118(13) 0.0008(14)
C11B 0.0679(17) 0.0381(13) 0.0322(13) 0.0144(10) 0.0049(12) -0.0056(11)
C12B 0.075(2) 0.0527(17) 0.0508(17) 0.0274(13) 0.0080(15) 0.0211(15)
C13B 0.0590(19) 0.099(3) 0.0498(18) 0.0395(18) -0.0199(15) -0.0113(18)
C14B 0.151(4) 0.0468(16) 0.0215(13) 0.0050(11) -0.0220(17) -0.0234(18)
C15B 0.0352(13) 0.0209(11) 0.099(2) 0.0065(12) 0.0072(14) 0.0061(9)
C16B 0.0727(19) 0.0213(11) 0.077(2) -0.0073(11) 0.0446(16) 0.0015(11)
C17B 0.0581(15) 0.0241(10) 0.0396(13) -0.0066(9) 0.0044(11) -0.0088(10)
C18B 0.0402(12) 0.0248(10) 0.0418(13) 0.0023(9) 0.0109(10) -0.0062(9)
C19B 0.0545(15) 0.0225(10) 0.0442(14) 0.0091(9) -0.0063(12) -0.0029(10)

loop_
_atom_type_symbol
_atom_type_description
_atom_type_scat_dispersion_real
_atom_type_scat_dispersion_imag
_atom_type_scat_source
C C 0.0033 0.0016 'International Tables Vol C Tables 4.2.6.8 and 6.1.1.4'
H H 0.0000 0.0000 'International Tables Vol C Tables 4.2.6.8 and 6.1.1.4'
N N 0.0061 0.0033 'International Tables Vol C Tables 4.2.6.8 and 6.1.1.4'
O O 0.0106 0.0060 'International Tables Vol C Tables 4.2.6.8 and 6.1.1.4'
Zr Zr -2.9673 0.5597 'International Tables Vol C Tables 4.2.6.8 and 6.1.1.4'

loop_
_geom_angle_atom_site_label_1
_geom_angle_atom_site_label_2
_geom_angle_atom_site_label_3
_geom_angle
O1A Zr1A N1A 37.46(6)
O1A Zr1A C1A 117.80(7)
N1A Zr1A C1A 80.47(7)
O1A Zr1A C19A 103.19(7)
N1A Zr1A C19A 127.32(7)
C1A Zr1A C19A 124.42(8)
O1A Zr1A C14A 90.07(9)
N1A Zr1A C14A 117.99(8)
C1A Zr1A C14A 128.69(10)
C19A Zr1A C14A 83.89(8)
O1A Zr1A C13A 122.64(10)
N1A Zr1A C13A 144.23(8)
C1A Zr1A C13A 104.90(12)
C19A Zr1A C13A 79.35(10)
C14A Zr1A C13A 32.63(11)
O1A Zr1A C18A 132.33(7)
N1A Zr1A C18A 139.63(7)
C1A Zr1A C18A 93.89(8)
C19A Zr1A C18A 32.09(7)
C14A Zr1A C18A 96.78(8)
C13A Zr1A C18A 75.97(8)
O1A Zr1A C12A 128.75(7)
N1A Zr1A C12A 125.33(8)
C1A Zr1A C12A 76.28(11)
C19A Zr1A C12A 106.51(10)
C14A Zr1A C12A 53.56(12)
C13A Zr1A C12A 31.65(11)
C18A Zr1A C12A 91.06(8)
O1A Zr1A C15A 79.91(7)
N1A Zr1A C15A 95.93(7)
C1A Zr1A C15A 120.47(8)
C19A Zr1A C15A 31.93(8)
C14A Zr1A C15A 105.52(9)
C13A Zr1A C15A 110.27(11)
C18A Zr1A C15A 52.76(8)
C12A Zr1A C15A 138.42(10)
O1A Zr1A C17A 122.67(7)
N1A Zr1A C17A 110.98(7)
C1A Zr1A C17A 73.46(8)
C19A Zr1A C17A 52.60(7)
C14A Zr1A C17A 128.34(8)
C13A Zr1A C17A 104.33(8)
C18A Zr1A C17A 31.56(7)
C12A Zr1A C17A 108.57(8)
C15A Zr1A C17A 52.41(7)
O1A Zr1A C11A 98.76(7)
N1A Zr1A C11A 95.76(7)
C1A Zr1A C11A 79.49(9)
C19A Zr1A C11A 131.17(9)
C14A Zr1A C11A 52.83(10)
C13A Zr1A C11A 52.21(10)
C18A Zr1A C11A 122.69(8)
C12A Zr1A C11A 31.82(8)
C15A Zr1A C11A 158.34(9)
C17A Zr1A C11A 137.52(8)
O1A Zr1A C16A 90.99(7)
N1A Zr1A C16A 87.02(7)
C1A Zr1A C16A 88.78(8)
C19A Zr1A C16A 52.99(8)
C14A Zr1A C16A 135.83(9)
C13A Zr1A C16A 127.89(9)
C18A Zr1A C16A 52.76(8)
C12A Zr1A C16A 140.12(8)
C15A Zr1A C16A 31.93(7)
C17A Zr1A C16A 31.71(7)
C11A Zr1A C16A 167.30(9)
N1A O1A Zr1A 78.28(9)
O1A N1A C3A 112.33(15)
O1A N1A C2A 110.71(16)
C3A N1A C2A 111.84(17)
O1A N1A Zr1A 64.25(9)
C3A N1A Zr1A 123.45(12)
C2A N1A Zr1A 122.04(13)
C4A C3A C8A 120.1(2)
C4A C3A N1A 120.9(2)
C8A C3A N1A 118.92(19)
C5A C4A C3A 119.4(3)
C6A C5A C4A 121.2(3)
C5A C6A C7A 119.2(3)
C6A C7A C8A 120.6(2)
C7A C8A C3A 119.5(2)
C11A C10A C14A 107.9(3)
C11A C10A Zr1A 73.75(13)
C14A C10A Zr1A 71.72(13)
C10A C11A C12A 109.0(3)
C10A C11A Zr1A 74.80(13)
C12A C11A Zr1A 73.20(13)
C13A C12A C11A 107.3(3)
C13A C12A Zr1A 73.69(16)
C11A C12A Zr1A 74.99(13)
C12A C13A C14A 109.0(3)
C12A C13A Zr1A 74.66(15)
C14A C13A Zr1A 73.28(15)
C10A C14A C13A 106.7(3)
C10A C14A Zr1A 76.32(14)
C13A C14A Zr1A 74.09(15)
C19A C15A C16A 108.2(2)
C19A C15A Zr1A 72.80(12)
C16A C15A Zr1A 74.68(12)
C17A C16A C15A 107.0(2)
C17A C16A Zr1A 74.10(12)
C15A C16A Zr1A 73.39(12)
C18A C17A C16A 108.7(2)
C18A C17A Zr1A 73.05(12)
C16A C17A Zr1A 74.19(12)
C17A C18A C19A 108.0(2)
C17A C18A Zr1A 75.39(12)
C19A C18A Zr1A 73.28(12)
C15A C19A C18A 108.1(2)
C15A C19A Zr1A 75.27(12)
C18A C19A Zr1A 74.63(12)
O1B Zr1B N1B 37.36(5)
O1B Zr1B C1B 118.60(7)
N1B Zr1B C1B 81.63(7)
O1B Zr1B C16B 99.39(8)
N1B Zr1B C16B 122.02(8)
C1B Zr1B C16B 126.64(8)
O1B Zr1B C17B 130.22(7)
N1B Zr1B C17B 138.49(7)
C1B Zr1B C17B 96.87(8)
C16B Zr1B C17B 32.47(8)
O1B Zr1B C10B 85.76(8)
N1B Zr1B C10B 114.25(8)
C1B Zr1B C10B 128.15(9)
C16B Zr1B C10B 87.88(9)
C17B Zr1B C10B 99.28(8)
O1B Zr1B C15B 78.46(7)
N1B Zr1B C15B 91.21(8)
C1B Zr1B C15B 118.95(9)
C16B Zr1B C15B 32.00(9)
C17B Zr1B C15B 53.14(8)
C10B Zr1B C15B 110.07(10)
O1B Zr1B C19B 92.69(7)
N1B Zr1B C19B 85.57(7)
C1B Zr1B C19B 87.23(8)
C16B Zr1B C19B 52.95(9)
C17B Zr1B C19B 52.99(8)
C10B Zr1B C19B 140.06(9)
C15B Zr1B C19B 31.73(8)
O1B Zr1B C13B 129.44(8)
N1B Zr1B C13B 130.37(10)
C1B Zr1B C13B 78.27(10)
C16B Zr1B C13B 106.29(12)
C17B Zr1B C13B 88.97(10)
C10B Zr1B C13B 53.27(10)
C15B Zr1B C13B 138.08(12)
C19B Zr1B C13B 137.41(9)
O1B Zr1B C14B 118.29(10)
N1B Zr1B C14B 144.11(8)
C1B Zr1B C14B 108.66(12)
C16B Zr1B C14B 80.16(10)
C17B Zr1B C14B 75.83(8)
C10B Zr1B C14B 32.69(10)
C15B Zr1B C14B 111.33(11)
C19B Zr1B C14B 128.15(8)
C13B Zr1B C14B 32.00(11)
O1B Zr1B C18B 124.68(6)
N1B Zr1B C18B 111.86(7)
C1B Zr1B C18B 74.17(8)
C16B Zr1B C18B 53.05(8)
C17B Zr1B C18B 31.79(7)
C10B Zr1B C18B 130.90(8)
C15B Zr1B C18B 52.78(8)
C19B Zr1B C18B 32.03(7)
C13B Zr1B C18B 105.46(9)
C14B Zr1B C18B 104.03(8)
O1B Zr1B C12B 101.85(8)
N1B Zr1B C12B 99.83(8)
C1B Zr1B C12B 77.01(9)
C16B Zr1B C12B 132.54(10)
C17B Zr1B C12B 120.40(9)
C10B Zr1B C12B 52.39(9)
C15B Zr1B C12B 162.02(10)
C19B Zr1B C12B 162.30(9)
C13B Zr1B C12B 31.44(10)
C14B Zr1B C12B 52.40(10)
C18B Zr1B C12B 132.77(9)
N1B O1B Zr1B 78.85(9)
O1B N1B C3B 112.63(14)
O1B N1B C2B 109.80(15)
C3B N1B C2B 110.71(16)
O1B N1B Zr1B 63.79(8)
C3B N1B Zr1B 126.27(12)
C2B N1B Zr1B 120.88(13)
C4B C3B C8B 120.4(2)
C4B C3B N1B 121.21(19)
C8B C3B N1B 118.39(18)
C3B C4B C5B 119.2(2)
C6B C5B C4B 120.3(2)
C5B C6B C7B 120.3(2)
C6B C7B C8B 120.2(2)
C3B C8B C7B 119.6(2)
C11B C10B C14B 106.4(3)
C11B C10B Zr1B 76.04(13)
C14B C10B Zr1B 74.01(14)
C12B C11B C10B 110.1(3)
C12B C11B Zr1B 74.07(13)
C10B C11B Zr1B 72.65(13)
C11B C12B C13B 108.3(3)
C11B C12B Zr1B 75.10(14)
C13B C12B Zr1B 73.40(15)
C12B C13B C14B 108.1(3)
C12B C13B Zr1B 75.16(15)
C14B C13B Zr1B 74.06(16)
C13B C14B C10B 107.0(3)
C13B C14B Zr1B 73.93(15)
C10B C14B Zr1B 73.30(14)
C19B C15B C16B 108.2(2)
C19B C15B Zr1B 74.18(12)
C16B C15B Zr1B 73.06(13)
C15B C16B C17B 108.0(2)
C15B C16B Zr1B 74.94(13)
C17B C16B Zr1B 74.43(12)
C18B C17B C16B 107.7(2)
C18B C17B Zr1B 74.90(12)
C16B C17B Zr1B 73.11(12)
C17B C18B C19B 108.0(2)
C17B C18B Zr1B 73.32(12)
C19B C18B Zr1B 73.52(12)
C15B C19B C18B 108.2(2)
C15B C19B Zr1B 74.09(13)
C18B C19B Zr1B 74.45(12)

loop_
_geom_bond_atom_site_label_1
_geom_bond_atom_site_label_2
_geom_bond_distance
Zr1A O1A 2.1012(15)
Zr1A N1A 2.2841(17)
Zr1A C1A 2.296(2)
Zr1A C19A 2.509(2)
Zr1A C14A 2.511(2)
Zr1A C13A 2.522(2)
Zr1A C18A 2.526(2)
Zr1A C12A 2.534(2)
Zr1A C15A 2.540(2)
Zr1A C17A 2.556(2)
Zr1A C11A 2.556(2)
Zr1A C16A 2.557(2)
O1A N1A 1.419(2)
N1A C3A 1.442(3)
N1A C2A 1.474(3)
C3A C4A 1.377(3)
C3A C8A 1.381(3)
C4A C5A 1.374(4)
C5A C6A 1.369(4)
C6A C7A 1.374(4)
C7A C8A 1.381(3)
C10A C11A 1.389(4)
C10A C14A 1.400(3)
C11A C12A 1.395(4)
C12A C13A 1.379(5)
C13A C14A 1.414(5)
C15A C19A 1.389(3)
C15A C16A 1.402(3)
C16A C17A 1.397(3)
C17A C18A 1.382(3)
C18A C19A 1.392(3)
Zr1B O1B 2.0907(14)
Zr1B N1B 2.2862(16)
Zr1B C1B 2.305(2)
Zr1B C16B 2.499(2)
Zr1B C17B 2.516(2)
Zr1B C10B 2.521(2)
Zr1B C15B 2.523(2)
Zr1B C19B 2.524(2)
Zr1B C13B 2.529(3)
Zr1B C14B 2.530(3)
Zr1B C18B 2.536(2)
Zr1B C12B 2.551(2)
O1B N1B 1.414(2)
N1B C3B 1.445(2)
N1B C2B 1.475(2)
C3B C4B 1.373(3)
C3B C8B 1.379(3)
C4B C5B 1.390(3)
C5B C6B 1.365(4)
C6B C7B 1.367(4)
C7B C8B 1.380(3)
C10B C11B 1.373(4)
C10B C14B 1.422(5)
C11B C12B 1.360(4)
C12B C13B 1.376(4)
C13B C14B 1.395(5)
C15B C19B 1.380(3)
C15B C16B 1.385(4)
C16B C17B 1.402(3)
C17B C18B 1.384(3)
C18B C19B 1.396(3)

loop_
_geom_torsion_atom_site_label_1
_geom_torsion_atom_site_label_2
_geom_torsion_atom_site_label_3
_geom_torsion_atom_site_label_4
_geom_torsion
C1A Zr1A O1A N1A -5.35(12)
C19A Zr1A O1A N1A 135.89(10)
C14A Zr1A O1A N1A -140.37(11)
C13A Zr1A O1A N1A -138.43(13)
C18A Zr1A O1A N1A 120.38(11)
C12A Zr1A O1A N1A -99.89(14)
C15A Zr1A O1A N1A 113.88(11)
C17A Zr1A O1A N1A 82.11(11)
C11A Zr1A O1A N1A -88.04(11)
C16A Zr1A O1A N1A 83.79(10)
Zr1A O1A N1A C3A -117.61(14)
Zr1A O1A N1A C2A 116.57(14)
C1A Zr1A N1A O1A 175.20(11)
C19A Zr1A N1A O1A -58.45(12)
C14A Zr1A N1A O1A 46.25(13)
C13A Zr1A N1A O1A 72.9(2)
C18A Zr1A N1A O1A -100.03(12)
C12A Zr1A N1A O1A 109.65(13)
C15A Zr1A N1A O1A -64.84(10)
C17A Zr1A N1A O1A -116.74(10)
C11A Zr1A N1A O1A 96.90(11)
C16A Zr1A N1A O1A -95.54(10)
O1A Zr1A N1A C3A 100.77(18)
C1A Zr1A N1A C3A -84.03(16)
C19A Zr1A N1A C3A 42.32(18)
C14A Zr1A N1A C3A 147.02(17)
C13A Zr1A N1A C3A 173.7(2)
C18A Zr1A N1A C3A 0.7(2)
C12A Zr1A N1A C3A -149.58(17)
C15A Zr1A N1A C3A 35.93(16)
C17A Zr1A N1A C3A -15.96(17)
C11A Zr1A N1A C3A -162.33(16)
C16A Zr1A N1A C3A 5.23(16)
O1A Zr1A N1A C2A -99.28(18)
C1A Zr1A N1A C2A 75.92(17)
C19A Zr1A N1A C2A -157.73(15)
C14A Zr1A N1A C2A -53.03(19)
C13A Zr1A N1A C2A -26.4(3)
C18A Zr1A N1A C2A 160.68(15)
C12A Zr1A N1A C2A 10.4(2)
C15A Zr1A N1A C2A -164.12(16)
C17A Zr1A N1A C2A 143.98(16)
C11A Zr1A N1A C2A -2.39(17)
C16A Zr1A N1A C2A 165.18(17)
O1A N1A C3A C4A -10.5(3)
C2A N1A C3A C4A 114.7(2)
Zr1A N1A C3A C4A -83.6(2)
O1A N1A C3A C8A 168.10(17)
C2A N1A C3A C8A -66.7(2)
Zr1A N1A C3A C8A 95.0(2)
C8A C3A C4A C5A -1.1(4)
N1A C3A C4A C5A 177.5(3)
C3A C4A C5A C6A 0.1(5)
C4A C5A C6A C7A 0.7(5)
C5A C6A C7A C8A -0.5(4)
C6A C7A C8A C3A -0.5(4)
C4A C3A C8A C7A 1.3(3)
N1A C3A C8A C7A -177.34(19)
O1A Zr1A C10A C11A 132.53(15)
N1A Zr1A C10A C11A 97.89(15)
C1A Zr1A C10A C11A 17.33(17)
C19A Zr1A C10A C11A -128.80(15)
C14A Zr1A C10A C11A -115.7(3)
C13A Zr1A C10A C11A -76.75(19)
C18A Zr1A C10A C11A -93.71(16)
C12A Zr1A C10A C11A -36.65(17)
C15A Zr1A C10A C11A -162.73(14)
C17A Zr1A C10A C11A -76.5(2)
C16A Zr1A C10A C11A -175.7(2)
O1A Zr1A C10A C14A -111.8(2)
N1A Zr1A C10A C14A -146.4(2)
C1A Zr1A C10A C14A 133.0(2)
C19A Zr1A C10A C14A -13.1(2)
C13A Zr1A C10A C14A 38.9(2)
C18A Zr1A C10A C14A 22.0(2)
C12A Zr1A C10A C14A 79.0(2)
C15A Zr1A C10A C14A -47.1(2)
C17A Zr1A C10A C14A 39.1(3)
C11A Zr1A C10A C14A 115.7(3)
C16A Zr1A C10A C14A -60.0(3)
C14A C10A C11A C12A 1.7(3)
Zr1A C10A C11A C12A 65.79(16)
C14A C10A C11A Zr1A -64.06(17)
O1A Zr1A C11A C10A -46.60(15)
N1A Zr1A C11A C10A -84.26(15)
C1A Zr1A C11A C10A -163.42(16)
C19A Zr1A C11A C10A 69.59(17)
C14A Zr1A C11A C10A 36.77(16)
C13A Zr1A C11A C10A 78.23(19)
C18A Zr1A C11A C10A 108.69(15)
C12A Zr1A C11A C10A 115.7(3)
C15A Zr1A C11A C10A 38.1(3)
C17A Zr1A C11A C10A 145.72(14)
C16A Zr1A C11A C10A 173.6(3)
O1A Zr1A C11A C12A -162.3(2)
N1A Zr1A C11A C12A 160.0(2)
C1A Zr1A C11A C12A 80.9(2)
C19A Zr1A C11A C12A -46.1(2)
C14A Zr1A C11A C12A -78.9(2)
C13A Zr1A C11A C12A -37.5(2)
C18A Zr1A C11A C12A -7.0(2)
C15A Zr1A C11A C12A -77.6(3)
C17A Zr1A C11A C12A 30.0(3)
C16A Zr1A C11A C12A 57.9(5)
C10A C11A C12A C13A 0.3(3)
Zr1A C11A C12A C13A 67.15(18)
C10A C11A C12A Zr1A -66.83(17)
O1A Zr1A C12A C13A -90.93(19)
N1A Zr1A C12A C13A -138.19(17)
C1A Zr1A C12A C13A 154.27(19)
C19A Zr1A C12A C13A 31.96(19)
C14A Zr1A C12A C13A -37.13(17)
C18A Zr1A C12A C13A 60.52(18)
C15A Zr1A C12A C13A 33.5(2)
C17A Zr1A C12A C13A 87.29(19)
C11A Zr1A C12A C13A -113.6(3)
C16A Zr1A C12A C13A 83.3(2)
O1A Zr1A C12A C11A 22.6(3)
N1A Zr1A C12A C11A -24.6(2)
C1A Zr1A C12A C11A -92.2(2)
C19A Zr1A C12A C11A 145.53(19)
C14A Zr1A C12A C11A 76.44(19)
C13A Zr1A C12A C11A 113.6(3)
C18A Zr1A C12A C11A 174.1(2)
C15A Zr1A C12A C11A 147.10(17)
C17A Zr1A C12A C11A -159.13(18)
C16A Zr1A C12A C11A -163.10(16)
C11A C12A C13A C14A -2.2(3)
Zr1A C12A C13A C14A 65.80(19)
C11A C12A C13A Zr1A -68.03(17)
O1A Zr1A C13A C12A 112.16(19)
N1A Zr1A C13A C12A 68.5(3)
C1A Zr1A C13A C12A -25.88(19)
C19A Zr1A C13A C12A -148.91(19)
C14A Zr1A C13A C12A 115.8(3)
C18A Zr1A C13A C12A -116.22(19)
C15A Zr1A C13A C12A -157.00(16)
C17A Zr1A C13A C12A -102.22(17)
C11A Zr1A C13A C12A 37.69(16)
C16A Zr1A C13A C12A -126.20(16)
O1A Zr1A C13A C14A -3.6(2)
N1A Zr1A C13A C14A -47.3(3)
C1A Zr1A C13A C14A -141.63(19)
C19A Zr1A C13A C14A 95.3(2)
C18A Zr1A C13A C14A 128.0(2)
C12A Zr1A C13A C14A -115.8(3)
C15A Zr1A C13A C14A 87.25(18)
C17A Zr1A C13A C14A 142.02(18)
C11A Zr1A C13A C14A -78.06(18)
C16A Zr1A C13A C14A 118.04(17)
C11A C10A C14A C13A -3.0(3)
Zr1A C10A C14A C13A -68.43(17)
C11A C10A C14A Zr1A 65.40(17)
C12A C13A C14A C10A 3.3(3)
Zr1A C13A C14A C10A 69.98(17)
C12A C13A C14A Zr1A -66.71(19)
O1A Zr1A C14A C10A 64.80(19)
N1A Zr1A C14A C10A 38.7(2)
C1A Zr1A C14A C10A -62.0(2)
C19A Zr1A C14A C10A 168.1(2)
C13A Zr1A C14A C10A -112.2(3)
C18A Zr1A C14A C10A -162.49(19)
C12A Zr1A C14A C10A -76.2(2)
C15A Zr1A C14A C10A 144.34(18)
C17A Zr1A C14A C10A -161.65(16)
C11A Zr1A C14A C10A -36.17(16)
C16A Zr1A C14A C10A 156.29(16)
O1A Zr1A C14A C13A 176.97(19)
N1A Zr1A C14A C13A 150.91(18)
C1A Zr1A C14A C13A 50.2(2)
C19A Zr1A C14A C13A -79.8(2)
C18A Zr1A C14A C13A -50.3(2)
C12A Zr1A C14A C13A 35.97(18)
C15A Zr1A C14A C13A -103.5(2)
C17A Zr1A C14A C13A -49.5(2)
C11A Zr1A C14A C13A 76.0(2)
C16A Zr1A C14A C13A -91.5(2)
O1A Zr1A C15A C19A 136.37(15)
N1A Zr1A C15A C19A 170.37(14)
C1A Zr1A C15A C19A -107.22(15)
C14A Zr1A C15A C19A 49.13(16)
C13A Zr1A C15A C19A 15.14(17)
C18A Zr1A C15A C19A -37.60(13)
C12A Zr1A C15A C19A -2.9(2)
C17A Zr1A C15A C19A -77.65(15)
C11A Zr1A C15A C19A 48.0(3)
C16A Zr1A C15A C19A -115.0(2)
O1A Zr1A C15A C16A -108.60(15)
N1A Zr1A C15A C16A -74.60(14)
C1A Zr1A C15A C16A 7.81(17)
C19A Zr1A C15A C16A 115.0(2)
C14A Zr1A C15A C16A 164.16(15)
C13A Zr1A C15A C16A 130.18(16)
C18A Zr1A C15A C16A 77.44(15)
C12A Zr1A C15A C16A 112.18(18)
C17A Zr1A C15A C16A 37.39(13)
C11A Zr1A C15A C16A 163.1(2)
C19A C15A C16A C17A -1.4(2)
Zr1A C15A C16A C17A -67.02(15)
C19A C15A C16A Zr1A 65.63(15)
O1A Zr1A C16A C17A -177.30(14)
N1A Zr1A C16A C17A -140.04(14)
C1A Zr1A C16A C17A -59.52(14)
C19A Zr1A C16A C17A 76.87(15)
C14A Zr1A C16A C17A 91.58(19)
C13A Zr1A C16A C17A 48.5(2)
C18A Zr1A C16A C17A 36.30(13)
C12A Zr1A C16A C17A 7.2(2)
C15A Zr1A C16A C17A 113.7(2)
C11A Zr1A C16A C17A -37.0(4)
O1A Zr1A C16A C15A 68.95(14)
N1A Zr1A C16A C15A 106.21(14)
C1A Zr1A C16A C15A -173.27(15)
C19A Zr1A C16A C15A -36.88(14)
C14A Zr1A C16A C15A -22.2(2)
C13A Zr1A C16A C15A -65.2(2)
C18A Zr1A C16A C15A -77.44(15)
C12A Zr1A C16A C15A -106.6(2)
C17A Zr1A C16A C15A -113.7(2)
C11A Zr1A C16A C15A -150.7(3)
C15A C16A C17A C18A 1.1(2)
Zr1A C16A C17A C18A -65.43(15)
C15A C16A C17A Zr1A 66.54(14)
O1A Zr1A C17A C18A 118.98(14)
N1A Zr1A C17A C18A 159.17(13)
C1A Zr1A C17A C18A -128.22(15)
C19A Zr1A C17A C18A 37.55(13)
C14A Zr1A C17A C18A -1.60(19)
C13A Zr1A C17A C18A -26.63(18)
C12A Zr1A C17A C18A -59.37(17)
C15A Zr1A C17A C18A 78.12(15)
C11A Zr1A C17A C18A -75.52(18)
C16A Zr1A C17A C18A 115.8(2)
O1A Zr1A C17A C16A 3.20(16)
N1A Zr1A C17A C16A 43.39(15)
C1A Zr1A C17A C16A 116.00(15)
C19A Zr1A C17A C16A -78.22(15)
C14A Zr1A C17A C16A -117.38(17)
C13A Zr1A C17A C16A -142.41(17)
C18A Zr1A C17A C16A -115.8(2)
C12A Zr1A C17A C16A -175.15(16)
C15A Zr1A C17A C16A -37.66(14)
C11A Zr1A C17A C16A 168.70(15)
C16A C17A C18A C19A -0.4(2)
Zr1A C17A C18A C19A -66.59(14)
C16A C17A C18A Zr1A 66.17(15)
O1A Zr1A C18A C17A -84.95(15)
N1A Zr1A C18A C17A -30.84(18)
C1A Zr1A C18A C17A 49.01(15)
C19A Zr1A C18A C17A -114.3(2)
C14A Zr1A C18A C17A 178.74(15)
C13A Zr1A C18A C17A 153.41(18)
C12A Zr1A C18A C17A 125.33(16)
C15A Zr1A C18A C17A -76.90(15)
C11A Zr1A C18A C17A 129.02(15)
C16A Zr1A C18A C17A -36.48(13)
O1A Zr1A C18A C19A 29.35(17)
N1A Zr1A C18A C19A 83.46(16)
C1A Zr1A C18A C19A 163.32(15)
C14A Zr1A C18A C19A -66.96(16)
C13A Zr1A C18A C19A -92.28(17)
C12A Zr1A C18A C19A -120.37(16)
C15A Zr1A C18A C19A 37.40(14)
C17A Zr1A C18A C19A 114.3(2)
C11A Zr1A C18A C19A -116.67(15)
C16A Zr1A C18A C19A 77.82(15)
C16A C15A C19A C18A 1.1(2)
Zr1A C15A C19A C18A 68.03(15)
C16A C15A C19A Zr1A -66.88(15)
C17A C18A C19A C15A -0.5(2)
Zr1A C18A C19A C15A -68.46(15)
C17A C18A C19A Zr1A 68.01(14)
O1A Zr1A C19A C15A -44.25(15)
N1A Zr1A C19A C15A -12.08(17)
C1A Zr1A C19A C15A 93.58(16)
C14A Zr1A C19A C15A -132.88(16)
C13A Zr1A C19A C15A -165.56(17)
C18A Zr1A C19A C15A 113.9(2)
C12A Zr1A C19A C15A 178.03(15)
C17A Zr1A C19A C15A 76.99(15)
C11A Zr1A C19A C15A -158.62(14)
C16A Zr1A C19A C15A 36.87(13)
O1A Zr1A C19A C18A -158.15(13)
N1A Zr1A C19A C18A -125.98(14)
C1A Zr1A C19A C18A -20.32(18)
C14A Zr1A C19A C18A 113.22(16)
C13A Zr1A C19A C18A 80.54(16)
C12A Zr1A C19A C18A 64.13(16)
C15A Zr1A C19A C18A -113.9(2)
C17A Zr1A C19A C18A -36.91(13)
C11A Zr1A C19A C18A 87.48(16)
C16A Zr1A C19A C18A -77.03(15)
C1B Zr1B O1B N1B -9.19(12)
C16B Zr1B O1B N1B 131.98(10)
C17B Zr1B O1B N1B 120.56(10)
C10B Zr1B O1B N1B -140.87(10)
C15B Zr1B O1B N1B 107.64(11)
C19B Zr1B O1B N1B 79.11(10)
C13B Zr1B O1B N1B -107.74(15)
C14B Zr1B O1B N1B -144.20(12)
C18B Zr1B O1B N1B 80.78(11)
C12B Zr1B O1B N1B -90.72(11)
Zr1B O1B N1B C3B -120.61(13)
Zr1B O1B N1B C2B 115.52(14)
C1B Zr1B N1B O1B 171.85(10)
C16B Zr1B N1B O1B -59.87(11)
C17B Zr1B N1B O1B -97.22(12)
C10B Zr1B N1B O1B 43.65(12)
C15B Zr1B N1B O1B -69.05(10)
C19B Zr1B N1B O1B -100.31(10)
C13B Zr1B N1B O1B 105.10(13)
C14B Zr1B N1B O1B 61.5(2)
C18B Zr1B N1B O1B -119.01(9)
C12B Zr1B N1B O1B 96.69(11)
O1B Zr1B N1B C3B 99.83(17)
C1B Zr1B N1B C3B -88.32(16)
C16B Zr1B N1B C3B 39.95(18)
C17B Zr1B N1B C3B 2.6(2)
C10B Zr1B N1B C3B 143.48(16)
C15B Zr1B N1B C3B 30.78(17)
C19B Zr1B N1B C3B -0.48(16)
C13B Zr1B N1B C3B -155.07(16)
C14B Zr1B N1B C3B 161.3(2)
C18B Zr1B N1B C3B -19.18(17)
C12B Zr1B N1B C3B -163.48(16)
O1B Zr1B N1B C2B -98.37(18)
C1B Zr1B N1B C2B 73.48(17)
C16B Zr1B N1B C2B -158.25(15)
C17B Zr1B N1B C2B 164.40(15)
C10B Zr1B N1B C2B -54.72(18)
C15B Zr1B N1B C2B -167.43(17)
C19B Zr1B N1B C2B 161.32(17)
C13B Zr1B N1B C2B 6.7(2)
C14B Zr1B N1B C2B -36.9(3)
C18B Zr1B N1B C2B 142.62(16)
C12B Zr1B N1B C2B -1.68(17)
O1B N1B C3B C4B -10.9(2)
C2B N1B C3B C4B 112.5(2)
Zr1B N1B C3B C4B -84.2(2)
O1B N1B C3B C8B 169.67(16)
C2B N1B C3B C8B -67.0(2)
Zr1B N1B C3B C8B 96.4(2)
C8B C3B C4B C5B -0.2(3)
N1B C3B C4B C5B -179.64(19)
C3B C4B C5B C6B 0.8(3)
C4B C5B C6B C7B -1.2(4)
C5B C6B C7B C8B 1.0(4)
C4B C3B C8B C7B 0.0(3)
N1B C3B C8B C7B 179.42(19)
C6B C7B C8B C3B -0.4(4)
O1B Zr1B C10B C11B 73.50(17)
N1B Zr1B C10B C11B 48.66(19)
C1B Zr1B C10B C11B -50.0(2)
C16B Zr1B C10B C11B 173.08(18)
C17B Zr1B C10B C11B -156.41(17)
C15B Zr1B C10B C11B 149.57(17)
C19B Zr1B C10B C11B 162.62(15)
C13B Zr1B C10B C11B -74.7(2)
C14B Zr1B C10B C11B -111.9(3)
C18B Zr1B C10B C11B -152.81(15)
C12B Zr1B C10B C11B -34.98(17)
O1B Zr1B C10B C14B -174.56(19)
N1B Zr1B C10B C14B 160.60(18)
C1B Zr1B C10B C14B 61.9(2)
C16B Zr1B C10B C14B -75.0(2)
C17B Zr1B C10B C14B -44.5(2)
C15B Zr1B C10B C14B -98.5(2)
C19B Zr1B C10B C14B -85.4(2)
C13B Zr1B C10B C14B 37.22(18)
C18B Zr1B C10B C14B -40.9(2)
C12B Zr1B C10B C14B 77.0(2)
C14B C10B C11B C12B -3.2(3)
Zr1B C10B C11B C12B 65.14(18)
C14B C10B C11B Zr1B -68.34(17)
O1B Zr1B C11B C12B 140.39(18)
N1B Zr1B C11B C12B 105.65(18)
C1B Zr1B C11B C12B 23.74(19)
C16B Zr1B C11B C12B -125.50(19)
C17B Zr1B C11B C12B -87.8(2)
C10B Zr1B C11B C12B -117.6(3)
C15B Zr1B C11B C12B -160.40(18)
C19B Zr1B C11B C12B -174.5(3)
C13B Zr1B C11B C12B -37.16(19)
C14B Zr1B C11B C12B -78.2(2)
C18B Zr1B C11B C12B -61.7(3)
O1B Zr1B C11B C10B -102.02(18)
N1B Zr1B C11B C10B -136.76(18)
C1B Zr1B C11B C10B 141.32(17)
C16B Zr1B C11B C10B -7.9(2)
C17B Zr1B C11B C10B 29.8(2)
C15B Zr1B C11B C10B -42.8(2)
C19B Zr1B C11B C10B -56.9(4)
C13B Zr1B C11B C10B 80.4(2)
C14B Zr1B C11B C10B 39.4(2)
C18B Zr1B C11B C10B 55.9(3)
C12B Zr1B C11B C10B 117.6(3)
C10B C11B C12B C13B 2.2(3)
Zr1B C11B C12B C13B 66.45(18)
C10B C11B C12B Zr1B -64.24(18)
O1B Zr1B C12B C11B -39.56(18)
N1B Zr1B C12B C11B -77.57(17)
C1B Zr1B C12B C11B -156.53(19)
C16B Zr1B C12B C11B 75.2(2)
C17B Zr1B C12B C11B 113.08(18)
C10B Zr1B C12B C11B 35.55(16)
C15B Zr1B C12B C11B 49.5(4)
C19B Zr1B C12B C11B 175.9(2)
C13B Zr1B C12B C11B 114.8(3)
C14B Zr1B C12B C11B 77.2(2)
C18B Zr1B C12B C11B 149.97(15)
O1B Zr1B C12B C13B -154.3(2)
N1B Zr1B C12B C13B 167.7(2)
C1B Zr1B C12B C13B 88.7(2)
C16B Zr1B C12B C13B -39.6(3)
C17B Zr1B C12B C13B -1.7(2)
C10B Zr1B C12B C13B -79.2(2)
C15B Zr1B C12B C13B -65.2(4)
C19B Zr1B C12B C13B 61.1(4)
C14B Zr1B C12B C13B -37.6(2)
C18B Zr1B C12B C13B 35.2(3)
C11B C12B C13B C14B -0.3(3)
Zr1B C12B C13B C14B 67.32(19)
C11B C12B C13B Zr1B -67.58(18)
O1B Zr1B C13B C12B 33.3(3)
N1B Zr1B C13B C12B -16.0(3)
C1B Zr1B C13B C12B -84.2(2)
C16B Zr1B C13B C12B 150.73(19)
C17B Zr1B C13B C12B 178.5(2)
C10B Zr1B C13B C12B 76.16(19)
C15B Zr1B C13B C12B 155.20(18)
C19B Zr1B C13B C12B -156.83(17)
C14B Zr1B C13B C12B 114.2(3)
C18B Zr1B C13B C12B -153.95(19)
O1B Zr1B C13B C14B -80.9(2)
N1B Zr1B C13B C14B -130.25(19)
C1B Zr1B C13B C14B 161.6(2)
C16B Zr1B C13B C14B 36.5(2)
C17B Zr1B C13B C14B 64.33(19)
C10B Zr1B C13B C14B -38.06(17)
C15B Zr1B C13B C14B 41.0(2)
C19B Zr1B C13B C14B 88.9(2)
C18B Zr1B C13B C14B 91.83(19)
C12B Zr1B C13B C14B -114.2(3)
C12B C13B C14B C10B -1.7(3)
Zr1B C13B C14B C10B 66.38(18)
C12B C13B C14B Zr1B -68.06(18)
C11B C10B C14B C13B 3.0(3)
Zr1B C10B C14B C13B -66.80(18)
C11B C10B C14B Zr1B 69.76(17)
O1B Zr1B C14B C13B 120.0(2)
N1B Zr1B C14B C13B 82.7(3)
C1B Zr1B C14B C13B -19.1(2)
C16B Zr1B C14B C13B -144.6(2)
C17B Zr1B C14B C13B -111.7(2)
C10B Zr1B C14B C13B 113.8(2)
C15B Zr1B C14B C13B -151.94(18)
C19B Zr1B C14B C13B -120.63(18)
C18B Zr1B C14B C13B -96.82(19)
C12B Zr1B C14B C13B 36.90(17)
O1B Zr1B C14B C10B 6.2(2)
N1B Zr1B C14B C10B -31.1(3)
C1B Zr1B C14B C10B -132.91(18)
C16B Zr1B C14B C10B 101.6(2)
C17B Zr1B C14B C10B 134.5(2)
C15B Zr1B C14B C10B 94.22(18)
C19B Zr1B C14B C10B 125.54(16)
C13B Zr1B C14B C10B -113.8(2)
C18B Zr1B C14B C10B 149.35(17)
C12B Zr1B C14B C10B -76.93(18)
O1B Zr1B C15B C19B -114.92(15)
N1B Zr1B C15B C19B -79.58(15)
C1B Zr1B C15B C19B 1.53(18)
C16B Zr1B C15B C19B 115.2(2)
C17B Zr1B C15B C19B 77.40(15)
C10B Zr1B C15B C19B 164.00(15)
C13B Zr1B C15B C19B 107.10(19)
C14B Zr1B C15B C19B 129.00(17)
C18B Zr1B C15B C19B 37.27(13)
C12B Zr1B C15B C19B 152.2(3)
O1B Zr1B C15B C16B 129.87(16)
N1B Zr1B C15B C16B 165.21(15)
C1B Zr1B C15B C16B -113.69(16)
C17B Zr1B C15B C16B -37.81(14)
C10B Zr1B C15B C16B 48.79(17)
C19B Zr1B C15B C16B -115.2(2)
C13B Zr1B C15B C16B -8.1(2)
C14B Zr1B C15B C16B 13.79(19)
C18B Zr1B C15B C16B -77.94(15)
C12B Zr1B C15B C16B 37.0(4)
C19B C15B C16B C17B 1.3(3)
Zr1B C15B C16B C17B 67.70(16)
C19B C15B C16B Zr1B -66.41(15)
O1B Zr1B C16B C15B -49.65(16)
N1B Zr1B C16B C15B -17.51(18)
C1B Zr1B C16B C15B 87.03(18)
C17B Zr1B C16B C15B 114.0(2)
C10B Zr1B C16B C15B -135.00(17)
C19B Zr1B C16B C15B 36.60(14)
C13B Zr1B C16B C15B 174.36(16)
C14B Zr1B C16B C15B -166.97(18)
C18B Zr1B C16B C15B 77.03(16)
C12B Zr1B C16B C15B -165.39(15)
O1B Zr1B C16B C17B -163.64(15)
N1B Zr1B C16B C17B -131.50(15)
C1B Zr1B C16B C17B -27.0(2)
C10B Zr1B C16B C17B 111.01(17)
C15B Zr1B C16B C17B -114.0(2)
C19B Zr1B C16B C17B -77.38(16)
C13B Zr1B C16B C17B 60.38(17)
C14B Zr1B C16B C17B 79.05(18)
C18B Zr1B C16B C17B -36.95(13)
C12B Zr1B C16B C17B 80.63(18)
C15B C16B C17B C18B -0.5(2)
Zr1B C16B C17B C18B 67.52(15)
C15B C16B C17B Zr1B -68.04(16)
O1B Zr1B C17B C18B -92.87(15)
N1B Zr1B C17B C18B -40.83(19)
C1B Zr1B C17B C18B 44.29(15)
C16B Zr1B C17B C18B -114.2(2)
C10B Zr1B C17B C18B 174.84(15)
C15B Zr1B C17B C18B -76.98(16)
C19B Zr1B C17B C18B -36.98(13)
C13B Zr1B C17B C18B 122.35(16)
C14B Zr1B C17B C18B 151.87(18)
C12B Zr1B C17B C18B 123.23(15)
O1B Zr1B C17B C16B 21.35(19)
N1B Zr1B C17B C16B 73.39(19)
C1B Zr1B C17B C16B 158.51(17)
C10B Zr1B C17B C16B -70.95(17)
C15B Zr1B C17B C16B 37.24(16)
C19B Zr1B C17B C16B 77.24(17)
C13B Zr1B C17B C16B -123.43(18)
C14B Zr1B C17B C16B -93.91(19)
C18B Zr1B C17B C16B 114.2(2)
C12B Zr1B C17B C16B -122.55(17)
C16B C17B C18B C19B -0.4(2)
Zr1B C17B C18B C19B 65.88(14)
C16B C17B C18B Zr1B -66.31(15)
O1B Zr1B C18B C17B 111.97(14)
N1B Zr1B C18B C17B 152.17(13)
C1B Zr1B C18B C17B -133.89(15)
C16B Zr1B C18B C17B 37.78(15)
C10B Zr1B C18B C17B -6.75(19)
C15B Zr1B C18B C17B 78.20(16)
C19B Zr1B C18B C17B 115.1(2)
C13B Zr1B C18B C17B -61.21(17)
C14B Zr1B C18B C17B -28.12(18)
C12B Zr1B C18B C17B -79.39(18)
O1B Zr1B C18B C19B -3.14(17)
N1B Zr1B C18B C19B 37.06(15)
C1B Zr1B C18B C19B 110.99(15)
C16B Zr1B C18B C19B -77.34(16)
C17B Zr1B C18B C19B -115.1(2)
C10B Zr1B C18B C19B -121.86(16)
C15B Zr1B C18B C19B -36.91(15)
C13B Zr1B C18B C19B -176.32(16)
C14B Zr1B C18B C19B -143.23(17)
C12B Zr1B C18B C19B 165.50(15)
C16B C15B C19B C18B -1.6(2)
Zr1B C15B C19B C18B -67.23(15)
C16B C15B C19B Zr1B 65.67(16)
C17B C18B C19B C15B 1.2(2)
Zr1B C18B C19B C15B 66.98(15)
C17B C18B C19B Zr1B -65.75(15)
O1B Zr1B C19B C15B 62.82(15)
N1B Zr1B C19B C15B 99.52(15)
C1B Zr1B C19B C15B -178.66(16)
C16B Zr1B C19B C15B -36.92(15)
C17B Zr1B C19B C15B -77.92(16)
C10B Zr1B C19B C15B -23.8(2)
C13B Zr1B C19B C15B -109.4(2)
C14B Zr1B C19B C15B -67.0(2)
C18B Zr1B C19B C15B -114.6(2)
C12B Zr1B C19B C15B -151.8(3)
O1B Zr1B C19B C18B 177.42(14)
N1B Zr1B C19B C18B -145.88(14)
C1B Zr1B C19B C18B -64.07(15)
C16B Zr1B C19B C18B 77.68(15)
C17B Zr1B C19B C18B 36.68(13)
C10B Zr1B C19B C18B 90.81(18)
C15B Zr1B C19B C18B 114.6(2)
C13B Zr1B C19B C18B 5.2(2)
C14B Zr1B C19B C18B 47.6(2)
C12B Zr1B C19B C18B -37.2(4)
